data_7033763
loop_
_publ_author_name
'Wu, Jing'
'Pu, Ya-Yang'
'Zhao, Xiao-Wei'
'Qian, Li-Wen'
'Bian, Guo-Qing'
'Zhu, Qin-Yu'
'Dai, Jie'

_publ_section_title
;
 Photo-electroactive ternary chalcogenido-indate-stannates with a unique
 2-D porous structure.
;
_journal_issue 10
_journal_name_full 'Dalton transactions (Cambridge, England : 2003)'
_journal_page_first 4520
_journal_page_last 4525
_journal_paper_doi 10.1039/c4dt03333g
_journal_volume 44
_journal_year 2015
_chemical_formula_sum 'C42 H45 Co In2 N7 O4 Se8 Sn2'
_chemical_formula_weight 1869.48
_space_group_crystal_system monoclinic
_space_group_IT_number 14
_space_group_name_Hall '-P 2yn'
_space_group_name_H-M_alt 'P 1 21/n 1'
_symmetry_space_group_name_Hall '-P 2yn'
_symmetry_space_group_name_H-M 'P 1 21/n 1'
_atom_sites_solution_hydrogens geom
_audit_creation_method SHELXL-2014/7
_audit_update_record
;
2015-01-17 deposited with the CCDC.
2015-01-21 downloaded from the CCDC.
;
_cell_angle_alpha 90
_cell_angle_beta 107.04(3)
_cell_angle_gamma 90
_cell_formula_units_Z 4
_cell_length_a 15.610(3)
_cell_length_b 24.238(5)
_cell_length_c 15.828(3)
_cell_measurement_reflns_used 29618
_cell_measurement_temperature 293(2)
_cell_measurement_theta_max 34.7
_cell_measurement_theta_min 2.15
_cell_volume 5726(2)
_computing_cell_refinement 'CrystalClear (Rigaku Inc., 2007)'
_computing_data_collection 'CrystalClear (Rigaku Inc., 2007)'
_computing_data_reduction 'CrystalClear (Rigaku Inc., 2007)'
_computing_molecular_graphics 'SHELXL-2014/7 (Sheldrick, 2014)'
_computing_publication_material 'SHELXL-2014/7 (Sheldrick, 2014)'
_computing_structure_refinement 'SHELXL-2014/7 (Sheldrick, 2014)'
_computing_structure_solution 'SHELXL-2014/7 (Sheldrick, 2014)'
_diffrn_ambient_temperature 293(2)
_diffrn_measured_fraction_theta_full 0.991
_diffrn_measured_fraction_theta_max 0.991
_diffrn_measurement_device_type 'Rigaku Saturn'
_diffrn_radiation_type MoK\a
_diffrn_radiation_wavelength 0.71073
_diffrn_reflns_av_R_equivalents 0.0774
_diffrn_reflns_av_unetI/netI 0.1475
_diffrn_reflns_Laue_measured_fraction_full 0.991
_diffrn_reflns_Laue_measured_fraction_max 0.991
_diffrn_reflns_limit_h_max 12
_diffrn_reflns_limit_h_min -18
_diffrn_reflns_limit_k_max 28
_diffrn_reflns_limit_k_min -25
_diffrn_reflns_limit_l_max 18
_diffrn_reflns_limit_l_min -18
_diffrn_reflns_number 21988
_diffrn_reflns_point_group_measured_fraction_full 0.991
_diffrn_reflns_point_group_measured_fraction_max 0.991
_diffrn_reflns_theta_full 24.997
_diffrn_reflns_theta_max 24.997
_diffrn_reflns_theta_min 2.165
_exptl_absorpt_coefficient_mu 7.066
_exptl_absorpt_correction_T_max 1.0000
_exptl_absorpt_correction_T_min 0.3064
_exptl_absorpt_correction_type multi-scan
_exptl_absorpt_process_details 'Jacobson, R. (1998) Private communication '
_exptl_crystal_colour Orange
_exptl_crystal_density_diffrn 2.169
_exptl_crystal_description Block
_exptl_crystal_F_000 3500
_exptl_crystal_size_max 0.650
_exptl_crystal_size_mid 0.400
_exptl_crystal_size_min 0.200
_refine_diff_density_max 1.585
_refine_diff_density_min -1.710
_refine_diff_density_rms 0.243
_refine_ls_extinction_method none
_refine_ls_goodness_of_fit_ref 1.112
_refine_ls_hydrogen_treatment constr
_refine_ls_matrix_type full
_refine_ls_number_parameters 437
_refine_ls_number_reflns 10001
_refine_ls_number_restraints 46
_refine_ls_restrained_S_all 1.111
_refine_ls_R_factor_all 0.1215
_refine_ls_R_factor_gt 0.0918
_refine_ls_shift/su_max 0.000
_refine_ls_shift/su_mean 0.000
_refine_ls_structure_factor_coef Fsqd
_refine_ls_weighting_details 'w=1/[\s^2^(Fo^2^)+(0.0010P)^2^+150.0000P] where P=(Fo^2^+2Fc^2^)/3'
_refine_ls_weighting_scheme calc
_refine_ls_wR_factor_gt 0.1820
_refine_ls_wR_factor_ref 0.1955
_reflns_Friedel_coverage 0.000
_reflns_number_gt 6729
_reflns_number_total 10001
_reflns_threshold_expression 'I > 2\s(I)'
_cod_data_source_file c4dt03333g2.cif
_cod_data_source_block 5
_cod_depositor_comments 'Adding full bibliography for 7033760--7033763.cif.'
_cod_database_code 7033763
_shelx_shelxl_version_number 2014/7
_shelx_space_group_comment
;
The symmetry employed for this shelxl refinement is uniquely defined
by the following loop, which should always be used as a source of
symmetry information in preference to the above space-group names.
They are only intended as comments.
;
_shelx_estimated_absorpt_t_min 0.091
_shelx_estimated_absorpt_t_max 0.332

loop_
_space_group_symop_operation_xyz
'x, y, z'
'-x+1/2, y+1/2, -z+1/2'
'-x, -y, -z'
'x-1/2, -y-1/2, z-1/2'

loop_
_atom_site_label
_atom_site_type_symbol
_atom_site_fract_x
_atom_site_fract_y
_atom_site_fract_z
_atom_site_U_iso_or_equiv
_atom_site_adp_type
_atom_site_occupancy
_atom_site_site_symmetry_order
_atom_site_calc_flag
_atom_site_refinement_flags_posn
_atom_site_refinement_flags_adp
_atom_site_refinement_flags_occupancy
Co1 Co 0.59443(14) 0.21124(9) 0.22736(14) 0.0424(5) Uani 1 1 d . . .
In1 In 0.10379(7) 0.15354(5) 0.26674(7) 0.0436(3) Uani 0.5 1 d . U P
Sn3 Sn 0.10379(7) 0.15354(5) 0.26674(7) 0.0436(3) Uani 0.5 1 d . . P
In2 In 0.43742(7) 0.29449(5) 0.55354(7) 0.0460(3) Uani 0.5 1 d . U P
Sn4 Sn 0.43742(7) 0.29449(5) 0.55354(7) 0.0460(3) Uani 0.5 1 d . . P
Sn1 Sn 0.03516(8) 0.05594(5) 0.06375(9) 0.0528(3) Uani 0.5 1 d . . P
In3 In 0.03516(8) 0.05594(5) 0.06375(9) 0.0528(3) Uani 0.5 1 d . . P
Sn2 Sn 0.27450(7) 0.21854(5) 0.41255(7) 0.0442(3) Uani 0.5 1 d . U P
In4 In 0.27450(7) 0.21854(5) 0.41255(7) 0.0442(3) Uani 0.5 1 d . . P
Se1 Se -0.113(3) 0.0063(18) 0.022(3) 0.127(14) Uani 0.25 1 d . . P
Se1' Se -0.125(2) 0.0179(16) -0.013(2) 0.092(12) Uiso 0.25 1 d . . P
Se1A Se -0.1213(7) 0.0157(8) 0.0004(18) 0.079(6) Uani 0.5 1 d . . P
Se2 Se 0.09502(17) 0.05202(10) 0.23006(17) 0.0810(7) Uani 1 1 d . U .
Se3 Se -0.04128(16) 0.20579(12) 0.21700(15) 0.0884(8) Uani 1 1 d . U .
Se4 Se 0.15655(15) 0.15363(10) 0.43794(14) 0.0727(6) Uani 1 1 d . U .
Se5 Se 0.23103(15) 0.21345(11) 0.24505(14) 0.0732(6) Uani 1 1 d . U .
Se6 Se 0.43828(15) 0.19585(10) 0.49116(16) 0.0766(7) Uani 1 1 d . U .
Se7 Se 0.27145(15) 0.31532(10) 0.47336(15) 0.0749(6) Uani 1 1 d . U .
Se8 Se 0.55901(17) 0.34836(11) 0.51456(17) 0.0859(7) Uani 1 1 d . U .
N1 N 0.4941(6) 0.1532(4) 0.2329(8) 0.052(4) Uani 1 1 d G . .
C1 C 0.4836(9) 0.1268(5) 0.3072(7) 0.072(6) Uani 1 1 d G . .
H1 H 0.5256 0.1321 0.3619 0.086 Uiso 1 1 calc R U .
C2 C 0.4102(11) 0.0927(5) 0.2996(11) 0.095(9) Uani 1 1 d G . .
H2 H 0.4031 0.0751 0.3494 0.114 Uiso 1 1 calc R U .
C3 C 0.3473(9) 0.0849(5) 0.2178(13) 0.093(9) Uani 1 1 d G . .
H3 H 0.2982 0.0620 0.2127 0.112 Uiso 1 1 calc R U .
C4 C 0.3579(7) 0.1112(6) 0.1435(10) 0.087(8) Uani 1 1 d G . .
C5 C 0.4313(7) 0.1454(5) 0.1510(7) 0.060(5) Uani 1 1 d G . .
N2 N 0.5166(6) 0.2064(4) 0.0916(5) 0.045(3) Uani 1 1 d G U .
C6 C 0.5317(8) 0.2351(5) 0.0212(8) 0.070(6) Uani 1 1 d G . .
H6 H 0.5814 0.2580 0.0305 0.084 Uiso 1 1 calc R U .
C7 C 0.4724(10) 0.2295(6) -0.0631(6) 0.085(7) Uani 1 1 d G . .
H7 H 0.4824 0.2487 -0.1102 0.102 Uiso 1 1 calc R U .
C8 C 0.3981(9) 0.1953(7) -0.0771(6) 0.096(8) Uani 1 1 d G . .
H8 H 0.3584 0.1915 -0.1335 0.116 Uiso 1 1 calc R U .
C9 C 0.3831(7) 0.1666(6) -0.0067(9) 0.098(9) Uani 1 1 d DG . .
C10 C 0.4424(8) 0.1722(5) 0.0777(7) 0.056(4) Uani 1 1 d G U .
C11 C 0.3074(13) 0.1312(10) -0.0134(18) 0.099(9) Uani 1 1 d D . .
H11 H 0.2641 0.1278 -0.0679 0.119 Uiso 1 1 calc R U .
C12 C 0.2965(14) 0.1019(12) 0.0581(19) 0.118(11) Uani 1 1 d D . .
H12 H 0.2499 0.0767 0.0505 0.142 Uiso 1 1 calc R U .
N3 N 0.5206(6) 0.2824(3) 0.2493(6) 0.042(3) Uani 1 1 d G . .
C13 C 0.4413(6) 0.2822(4) 0.2725(7) 0.062(5) Uani 1 1 d G . .
H13 H 0.4155 0.2489 0.2811 0.074 Uiso 1 1 calc R U .
C14 C 0.4007(5) 0.3317(5) 0.2828(7) 0.056(5) Uani 1 1 d G . .
H14 H 0.3476 0.3316 0.2983 0.067 Uiso 1 1 calc R U .
C15 C 0.4393(7) 0.3815(4) 0.2699(8) 0.062(5) Uani 1 1 d G . .
H15 H 0.4121 0.4146 0.2768 0.074 Uiso 1 1 calc R U .
C16 C 0.5186(7) 0.3817(3) 0.2467(8) 0.061(5) Uani 1 1 d DG . .
C17 C 0.5593(5) 0.3321(4) 0.2365(7) 0.038(4) Uani 1 1 d G . .
N4 N 0.6738(6) 0.2782(3) 0.2052(6) 0.039(3) Uani 1 1 d G . .
C18 C 0.7514(6) 0.2744(4) 0.1794(7) 0.054(5) Uani 1 1 d G . .
H18 H 0.7750 0.2400 0.1729 0.065 Uiso 1 1 calc R U .
C19 C 0.7938(6) 0.3220(5) 0.1634(7) 0.064(5) Uani 1 1 d G U .
H19 H 0.8457 0.3195 0.1462 0.076 Uiso 1 1 calc R U .
C20 C 0.7585(7) 0.3735(4) 0.1732(8) 0.061(5) Uani 1 1 d G U .
H20 H 0.7869 0.4054 0.1625 0.074 Uiso 1 1 calc R U .
C21 C 0.6809(7) 0.3773(3) 0.1989(8) 0.055(5) Uani 1 1 d DG . .
C22 C 0.6385(5) 0.3297(4) 0.2149(7) 0.038(4) Uani 1 1 d G . .
C23 C 0.5609(15) 0.4306(8) 0.2290(19) 0.103(9) Uani 1 1 d D . .
H23 H 0.5344 0.4645 0.2322 0.123 Uiso 1 1 calc R U .
C24 C 0.6408(15) 0.4288(7) 0.207(2) 0.110(10) Uani 1 1 d D . .
H24 H 0.6680 0.4614 0.1977 0.131 Uiso 1 1 calc R U .
N5 N 0.6742(6) 0.2040(4) 0.3629(6) 0.042(3) Uani 1 1 d G . .
C25 C 0.6649(8) 0.2330(5) 0.4354(8) 0.069(6) Uani 1 1 d G . .
H25 H 0.6156 0.2558 0.4294 0.083 Uiso 1 1 calc R U .
C26 C 0.7294(11) 0.2280(7) 0.5170(6) 0.104(9) Uani 1 1 d G . .
H26 H 0.7232 0.2474 0.5655 0.125 Uiso 1 1 calc R U .
C27 C 0.8031(9) 0.1938(7) 0.5260(7) 0.109(8) Uani 1 1 d G U .
H27 H 0.8462 0.1904 0.5805 0.131 Uiso 1 1 calc R U .
C28 C 0.8123(7) 0.1648(6) 0.4534(9) 0.094(7) Uani 1 1 d DG U .
C29 C 0.7479(7) 0.1698(5) 0.3719(7) 0.056(5) Uani 1 1 d G . .
N6 N 0.6891(6) 0.1485(4) 0.2196(7) 0.052(4) Uani 1 1 d G . .
C30 C 0.6928(8) 0.1195(5) 0.1450(6) 0.064(5) Uani 1 1 d G . .
H30 H 0.6477 0.1239 0.0920 0.076 Uiso 1 1 calc R U .
C31 C 0.7640(10) 0.0840(5) 0.1496(9) 0.086(8) Uani 1 1 d G . .
H31 H 0.7665 0.0646 0.0997 0.104 Uiso 1 1 calc R U .
C32 C 0.8314(8) 0.0775(5) 0.2289(11) 0.081(7) Uani 1 1 d G . .
H32 H 0.8790 0.0537 0.2320 0.097 Uiso 1 1 calc R U .
C33 C 0.8277(7) 0.1065(6) 0.3035(8) 0.082(6) Uani 1 1 d G U .
C34 C 0.7565(8) 0.1420(5) 0.2989(6) 0.045(4) Uani 1 1 d G . .
C35 C 0.8863(15) 0.1297(11) 0.4557(16) 0.120(11) Uani 1 1 d D . .
H35 H 0.9307 0.1251 0.5091 0.144 Uiso 1 1 calc R U .
C36 C 0.8951(16) 0.1020(10) 0.3819(17) 0.097(7) Uani 1 1 d D U .
H36 H 0.9457 0.0808 0.3854 0.117 Uiso 1 1 calc R U .

loop_
_atom_site_aniso_label
_atom_site_aniso_U_11
_atom_site_aniso_U_22
_atom_site_aniso_U_33
_atom_site_aniso_U_23
_atom_site_aniso_U_13
_atom_site_aniso_U_12
Co1 0.0422(12) 0.0482(13) 0.0383(12) -0.0021(10) 0.0143(10) 0.0028(10)
In1 0.0379(6) 0.0499(7) 0.0389(6) -0.0053(5) 0.0049(5) -0.0033(5)
Sn3 0.0379(6) 0.0499(7) 0.0389(6) -0.0053(5) 0.0049(5) -0.0033(5)
In2 0.0365(6) 0.0601(8) 0.0389(6) -0.0057(6) 0.0070(5) -0.0036(5)
Sn4 0.0365(6) 0.0601(8) 0.0389(6) -0.0057(6) 0.0070(5) -0.0036(5)
Sn1 0.0390(6) 0.0586(8) 0.0630(8) -0.0278(7) 0.0181(6) -0.0105(6)
In3 0.0390(6) 0.0586(8) 0.0630(8) -0.0278(7) 0.0181(6) -0.0105(6)
Sn2 0.0346(6) 0.0593(7) 0.0360(6) -0.0075(5) 0.0063(5) -0.0036(5)
In4 0.0346(6) 0.0593(7) 0.0360(6) -0.0075(5) 0.0063(5) -0.0036(5)
Se1 0.081(19) 0.17(3) 0.13(2) -0.029(16) 0.031(13) -0.010(13)
Se1A 0.026(3) 0.090(8) 0.128(13) -0.082(10) 0.035(5) -0.019(4)
Se2 0.0904(17) 0.0670(14) 0.0835(16) -0.0068(12) 0.0223(13) -0.0074(12)
Se3 0.0691(15) 0.132(2) 0.0609(14) 0.0033(14) 0.0142(11) 0.0205(15)
Se4 0.0653(13) 0.0956(17) 0.0530(12) 0.0019(11) 0.0109(10) -0.0135(12)
Se5 0.0651(13) 0.0999(17) 0.0552(12) -0.0019(12) 0.0184(10) -0.0138(12)
Se6 0.0567(13) 0.0920(17) 0.0776(15) -0.0145(13) 0.0141(11) 0.0116(11)
Se7 0.0575(13) 0.0864(16) 0.0749(14) -0.0105(12) 0.0103(11) 0.0079(11)
Se8 0.0789(16) 0.0993(19) 0.0883(17) -0.0073(15) 0.0384(14) -0.0113(14)
N1 0.038(8) 0.049(8) 0.065(10) -0.008(7) 0.009(7) -0.001(6)
C1 0.103(17) 0.053(12) 0.082(14) 0.007(11) 0.061(13) 0.021(11)
C2 0.13(2) 0.066(15) 0.13(2) 0.013(15) 0.10(2) -0.008(15)
C3 0.082(17) 0.065(15) 0.16(3) -0.028(17) 0.071(18) -0.039(13)
C4 0.059(14) 0.060(13) 0.16(3) -0.028(15) 0.061(16) -0.006(11)
C5 0.034(9) 0.041(10) 0.111(17) -0.001(10) 0.030(10) 0.012(7)
N2 0.050(8) 0.037(7) 0.042(7) -0.001(6) 0.004(6) 0.004(6)
C6 0.082(15) 0.067(13) 0.054(12) -0.018(10) 0.010(11) -0.013(11)
C7 0.090(17) 0.105(19) 0.050(12) 0.024(13) 0.005(12) 0.024(15)
C8 0.096(19) 0.12(2) 0.047(12) -0.002(13) -0.023(12) 0.008(16)
C9 0.063(15) 0.13(2) 0.091(18) -0.052(17) 0.006(13) -0.013(15)
C10 0.059(10) 0.064(10) 0.035(8) -0.002(8) -0.004(8) 0.012(8)
C11 0.056(14) 0.10(2) 0.12(2) -0.026(17) -0.013(14) -0.018(13)
C12 0.030(12) 0.13(2) 0.19(3) -0.02(2) 0.017(16) -0.025(14)
N3 0.035(7) 0.050(8) 0.042(7) 0.001(6) 0.013(6) 0.004(6)
C13 0.054(11) 0.083(14) 0.054(11) 0.007(10) 0.023(9) 0.007(10)
C14 0.036(9) 0.101(15) 0.034(9) -0.015(10) 0.018(7) 0.011(10)
C15 0.053(11) 0.068(13) 0.066(12) 0.000(10) 0.018(10) 0.023(10)
C16 0.064(12) 0.050(11) 0.082(14) 0.006(10) 0.044(11) 0.002(9)
C17 0.046(9) 0.034(8) 0.032(8) -0.002(7) 0.008(7) 0.009(7)
N4 0.026(6) 0.054(8) 0.034(7) -0.014(6) 0.005(5) -0.005(6)
C18 0.050(10) 0.065(12) 0.042(10) -0.015(9) 0.006(8) -0.001(9)
C19 0.053(10) 0.081(12) 0.052(10) 0.003(10) 0.009(8) -0.005(9)
C20 0.059(11) 0.055(10) 0.068(11) -0.004(9) 0.016(9) -0.019(8)
C21 0.053(11) 0.045(10) 0.071(12) -0.018(9) 0.023(9) -0.010(8)
C22 0.039(8) 0.029(8) 0.039(8) -0.006(7) 0.000(7) -0.001(6)
C23 0.11(2) 0.059(15) 0.16(3) -0.009(16) 0.08(2) 0.012(14)
C24 0.11(2) 0.046(13) 0.20(3) -0.005(16) 0.08(2) -0.008(13)
N5 0.039(7) 0.046(8) 0.036(7) 0.002(6) 0.003(6) 0.006(6)
C25 0.096(16) 0.059(12) 0.060(12) -0.012(10) 0.034(12) -0.004(11)
C26 0.10(2) 0.16(3) 0.043(12) -0.036(15) 0.018(13) -0.023(19)
C27 0.089(15) 0.14(2) 0.075(14) 0.009(13) -0.014(13) 0.004(14)
C28 0.083(14) 0.122(19) 0.062(12) 0.024(12) -0.001(11) 0.019(13)
C29 0.040(10) 0.065(12) 0.060(11) 0.029(10) 0.009(8) 0.007(8)
N6 0.063(10) 0.034(7) 0.060(9) 0.006(7) 0.020(8) 0.008(7)
C30 0.072(13) 0.063(12) 0.062(12) -0.006(10) 0.028(10) 0.011(10)
C31 0.109(19) 0.071(15) 0.110(19) -0.006(14) 0.081(17) 0.037(13)
C32 0.060(13) 0.054(13) 0.14(2) 0.032(14) 0.051(15) 0.006(10)
C33 0.067(13) 0.067(12) 0.123(18) 0.044(13) 0.044(12) 0.017(10)
C34 0.041(9) 0.056(11) 0.045(9) 0.002(8) 0.026(8) 0.001(8)
C35 0.088(19) 0.15(3) 0.087(19) 0.028(19) -0.033(15) 0.024(19)
C36 0.067(13) 0.079(14) 0.15(2) 0.036(15) 0.031(13) 0.016(11)

loop_
_atom_type_symbol
_atom_type_description
_atom_type_scat_dispersion_real
_atom_type_scat_dispersion_imag
_atom_type_scat_source
C C 0.0033 0.0016 'International Tables Vol C Tables 4.2.6.8 and 6.1.1.4'
H H 0.0000 0.0000 'International Tables Vol C Tables 4.2.6.8 and 6.1.1.4'
N N 0.0061 0.0033 'International Tables Vol C Tables 4.2.6.8 and 6.1.1.4'
O O 0.0106 0.0060 'International Tables Vol C Tables 4.2.6.8 and 6.1.1.4'
Co Co 0.3494 0.9721 'International Tables Vol C Tables 4.2.6.8 and 6.1.1.4'
Se Se -0.0929 2.2259 'International Tables Vol C Tables 4.2.6.8 and 6.1.1.4'
In In -0.7276 1.3100 'International Tables Vol C Tables 4.2.6.8 and 6.1.1.4'
Sn Sn -0.6537 1.4246 'International Tables Vol C Tables 4.2.6.8 and 6.1.1.4'

loop_
_geom_angle_atom_site_label_1
_geom_angle_atom_site_label_2
_geom_angle_atom_site_label_3
_geom_angle
_geom_angle_site_symmetry_1
_geom_angle_site_symmetry_3
N1 Co1 N4 168.8(4) . .
N1 Co1 N2 78.3(4) . .
N4 Co1 N2 93.6(4) . .
N1 Co1 N5 97.1(4) . .
N4 Co1 N5 91.9(4) . .
N2 Co1 N5 172.1(4) . .
N1 Co1 N6 93.5(4) . .
N4 Co1 N6 95.0(4) . .
N2 Co1 N6 95.8(4) . .
N5 Co1 N6 78.0(4) . .
N1 Co1 N3 95.0(4) . .
N4 Co1 N3 77.4(4) . .
N2 Co1 N3 91.9(4) . .
N5 Co1 N3 94.9(4) . .
N6 Co1 N3 169.5(4) . .
Se3 In1 Se2 115.89(10) . .
Se3 In1 Se5 109.59(10) . .
Se2 In1 Se5 120.90(9) . .
Se3 In1 Se4 107.96(9) . .
Se2 In1 Se4 102.75(9) . .
Se5 In1 Se4 96.79(8) . .
Se3 In2 Se8 111.80(10) 4_666 .
Se3 In2 Se7 108.56(9) 4_666 .
Se8 In2 Se7 119.82(10) . .
Se3 In2 Se6 112.13(10) 4_666 .
Se8 In2 Se6 107.22(9) . .
Se7 In2 Se6 96.31(8) . .
Se8 Sn1 Se1 124.7(11) 4_565 .
Se8 Sn1 Se2 108.38(9) 4_565 .
Se1 Sn1 Se2 106.6(12) . .
Se8 Sn1 Se1A 116.4(7) 4_565 .
Se1 Sn1 Se1A 9.1(19) . .
Se2 Sn1 Se1A 114.5(7) . .
Se8 Sn1 Se1' 114.0(8) 4_565 3
Se1 Sn1 Se1' 97.5(12) . 3
Se2 Sn1 Se1' 103.5(7) . 3
Se1A Sn1 Se1' 99.2(9) . 3
Se8 Sn1 Se1 104.1(11) 4_565 3
Se1 Sn1 Se1 96.9(11) . 3
Se2 Sn1 Se1 116.3(11) . 3
Se1A Sn1 Se1 96.6(9) . 3
Se1' Sn1 Se1 13.5(13) 3 3
Se8 Sn1 Se1A 111.0(6) 4_565 3
Se1 Sn1 Se1A 96.9(9) . 3
Se2 Sn1 Se1A 108.0(7) . 3
Se1A Sn1 Se1A 97.9(2) . 3
Se1' Sn1 Se1A 4.6(12) 3 3
Se1 Sn1 Se1A 9.0(18) 3 3
Se8 Sn1 Se1' 113.0(8) 4_565 .
Se1 Sn1 Se1' 13.3(14) . .
Se2 Sn1 Se1' 118.9(7) . .
Se1A Sn1 Se1' 4.4(12) . .
Se1' Sn1 Se1' 98.5(10) 3 .
Se1 Sn1 Se1' 94.8(12) 3 .
Se1A Sn1 Se1' 96.8(8) 3 .
Se5 Sn2 Se7 114.29(9) . .
Se5 Sn2 Se4 98.67(8) . .
Se7 Sn2 Se4 114.62(9) . .
Se5 Sn2 Se6 114.91(9) . .
Se7 Sn2 Se6 98.14(8) . .
Se4 Sn2 Se6 117.24(9) . .
Se1' Se1 Sn1 92(7) . .
Se1' Se1 In3 82(6) . 3
Sn1 Se1 In3 83.1 . 3
Se1' Se1 Sn1 82(6) . 3
Sn1 Se1 Sn1 83.1(11) . 3
In3 Se1 Sn1 0.0 3 3
Se1 Se1' In3 85(6) . 3
Se1 Se1' Sn1 85(6) . 3
In3 Se1' Sn1 0.0 3 3
Se1 Se1' Sn1 75(6) . .
In3 Se1' Sn1 81.5 3 .
Sn1 Se1' Sn1 81.5(10) 3 .
Sn1 Se1A In3 82.1 . 3
Sn1 Se1A Sn1 82.1(2) . 3
In3 Se1A Sn1 0.0 3 3
In1 Se2 Sn1 100.48(10) . .
Sn4 Se3 In2 0.0 4_565 4_565
Sn4 Se3 In1 99.01(10) 4_565 .
In2 Se3 In1 99.01(10) 4_565 .
Sn2 Se4 In1 81.84(8) . .
Sn2 Se5 In1 82.42(8) . .
Sn2 Se6 In2 82.56(8) . .
Sn2 Se7 In2 83.00(8) . .
In3 Se8 Sn1 0.0 4_666 4_666
In3 Se8 In2 102.22(9) 4_666 .
Sn1 Se8 In2 102.22(9) 4_666 .
C1 N1 C5 120.0 . .
C1 N1 Co1 127.6(7) . .
C5 N1 Co1 112.3(7) . .
C2 C1 N1 120.0 . .
C1 C2 C3 120.0 . .
C2 C3 C4 120.0 . .
C5 C4 C3 120.0 . .
C5 C4 C12 118.9(15) . .
C3 C4 C12 121.0(15) . .
C4 C5 N1 120.0 . .
C4 C5 C10 120.7(10) . .
N1 C5 C10 119.3(10) . .
C6 N2 C10 120.0 . .
C6 N2 Co1 126.8(6) . .
C10 N2 Co1 113.2(6) . .
N2 C6 C7 120.0 . .
C8 C7 C6 120.0 . .
C9 C8 C7 120.0 . .
C8 C9 C10 120.0 . .
C8 C9 C11 124.5(14) . .
C10 C9 C11 115.5(14) . .
C9 C10 N2 120.0 . .
C9 C10 C5 123.2(10) . .
N2 C10 C5 116.8(10) . .
C12 C11 C9 123(2) . .
C11 C12 C4 119(2) . .
C13 N3 C17 120.0 . .
C13 N3 Co1 126.8(5) . .
C17 N3 Co1 113.2(5) . .
N3 C13 C14 120.0 . .
C15 C14 C13 120.0 . .
C16 C15 C14 120.0 . .
C15 C16 C17 120.0 . .
C15 C16 C23 123.7(11) . .
C17 C16 C23 116.2(11) . .
C22 C17 C16 122.7(8) . .
C22 C17 N3 117.3(8) . .
C16 C17 N3 120.0 . .
C18 N4 C22 120.0 . .
C18 N4 Co1 126.6(5) . .
C22 N4 Co1 113.4(5) . .
N4 C18 C19 120.0 . .
C18 C19 C20 120.0 . .
C21 C20 C19 120.0 . .
C22 C21 C20 120.0 . .
C22 C21 C24 117.9(11) . .
C20 C21 C24 122.1(11) . .
C17 C22 C21 121.3(8) . .
C17 C22 N4 118.6(8) . .
C21 C22 N4 120.0 . .
C24 C23 C16 121.7(18) . .
C23 C24 C21 120.1(18) . .
C25 N5 C29 120.0 . .
C25 N5 Co1 127.8(6) . .
C29 N5 Co1 111.8(6) . .
N5 C25 C26 120.0 . .
C27 C26 C25 120.0 . .
C26 C27 C28 120.0 . .
C29 C28 C27 120.0 . .
C29 C28 C35 115.8(14) . .
C27 C28 C35 124.1(14) . .
C34 C29 C28 120.9(9) . .
C34 C29 N5 119.1(9) . .
C28 C29 N5 120.0 . .
C30 N6 C34 120.0 . .
C30 N6 Co1 127.4(6) . .
C34 N6 Co1 112.4(6) . .
C31 C30 N6 120.0 . .
C32 C31 C30 120.0 . .
C33 C32 C31 120.0 . .
C36 C33 C32 121.0(14) . .
C36 C33 C34 119.0(14) . .
C32 C33 C34 120.0 . .
C29 C34 C33 122.2(9) . .
C29 C34 N6 117.8(9) . .
C33 C34 N6 120.0 . .
C36 C35 C28 123(2) . .
C35 C36 C33 119(2) . .

loop_
_geom_bond_atom_site_label_1
_geom_bond_atom_site_label_2
_geom_bond_distance
_geom_bond_site_symmetry_2
Co1 N1 2.126(9) .
Co1 N4 2.133(8) .
Co1 N2 2.139(8) .
Co1 N5 2.149(8) .
Co1 N6 2.149(8) .
Co1 N3 2.158(8) .
In1 Se3 2.511(3) .
In1 Se2 2.523(3) .
In1 Se5 2.563(3) .
In1 Se4 2.591(2) .
In2 Se3 2.510(3) 4_666
In2 Se8 2.525(3) .
In2 Se7 2.579(3) .
In2 Se6 2.588(3) .
Sn1 Se8 2.509(3) 4_565
Sn1 Se1 2.52(4) .
Sn1 Se2 2.524(3) .
Sn1 Se1A 2.547(9) .
Sn1 Se1' 2.55(4) 3
Sn1 Se1 2.56(4) 3
Sn1 Se1A 2.580(8) 3
Sn1 Se1' 2.61(4) .
Sn2 Se5 2.540(2) .
Sn2 Se7 2.541(3) .
Sn2 Se4 2.542(3) .
Sn2 Se6 2.554(3) .
Se1 Se1' 0.60(6) .
Se1 In3 2.56(4) 3
Se1 Sn1 2.56(4) 3
Se1' In3 2.55(4) 3
Se1' Sn1 2.55(4) 3
Se1A In3 2.580(8) 3
Se1A Sn1 2.580(8) 3
Se3 Sn4 2.510(3) 4_565
Se3 In2 2.510(3) 4_565
Se8 In3 2.509(3) 4_666
Se8 Sn1 2.509(3) 4_666
N1 C1 1.3900 .
N1 C5 1.3900 .
C1 C2 1.3900 .
C2 C3 1.3900 .
C3 C4 1.3900 .
C4 C5 1.3900 .
C4 C12 1.43(3) .
C5 C10 1.385(14) .
N2 C6 1.3900 .
N2 C10 1.3900 .
C6 C7 1.3900 .
C7 C8 1.3900 .
C8 C9 1.3900 .
C9 C10 1.3900 .
C9 C11 1.438(16) .
C11 C12 1.389(18) .
N3 C13 1.3900 .
N3 C17 1.3900 .
C13 C14 1.3900 .
C14 C15 1.3900 .
C15 C16 1.3900 .
C16 C17 1.3900 .
C16 C23 1.423(16) .
C17 C22 1.378(10) .
N4 C18 1.3900 .
N4 C22 1.3900 .
C18 C19 1.3900 .
C19 C20 1.3900 .
C20 C21 1.3900 .
C21 C22 1.3900 .
C21 C24 1.419(15) .
C23 C24 1.391(16) .
N5 C25 1.3900 .
N5 C29 1.3900 .
C25 C26 1.3900 .
C26 C27 1.3900 .
C27 C28 1.3900 .
C28 C29 1.3900 .
C28 C35 1.426(17) .
C29 C34 1.379(13) .
N6 C30 1.3900 .
N6 C34 1.3900 .
C30 C31 1.3900 .
C31 C32 1.3900 .
C32 C33 1.3900 .
C33 C36 1.38(3) .
C33 C34 1.3900 .
C35 C36 1.389(17) .

loop_
_geom_torsion_atom_site_label_1
_geom_torsion_atom_site_label_2
_geom_torsion_atom_site_label_3
_geom_torsion_atom_site_label_4
_geom_torsion
_geom_torsion_site_symmetry_1
_geom_torsion_site_symmetry_4
Sn1 Se1 Se1' In3 82.7(11) . 3
Sn1 Se1 Se1' In3 0.000(1) 3 3
Sn1 Se1 Se1' Sn1 82.7(11) . 3
In3 Se1 Se1' Sn1 0.000(1) 3 3
In3 Se1 Se1' Sn1 -82.7(11) 3 .
Sn1 Se1 Se1' Sn1 -82.7(11) 3 .
C5 N1 C1 C2 0.0 . .
Co1 N1 C1 C2 175.5(8) . .
N1 C1 C2 C3 0.0 . .
C1 C2 C3 C4 0.0 . .
C2 C3 C4 C5 0.0 . .
C2 C3 C4 C12 177.1(18) . .
C3 C4 C5 N1 0.0 . .
C12 C4 C5 N1 -177.2(17) . .
C3 C4 C5 C10 -179.6(12) . .
C12 C4 C5 C10 3.2(18) . .
C1 N1 C5 C4 0.0 . .
Co1 N1 C5 C4 -176.2(7) . .
C1 N1 C5 C10 179.6(12) . .
Co1 N1 C5 C10 3.4(11) . .
C10 N2 C6 C7 0.0 . .
Co1 N2 C6 C7 -176.9(8) . .
N2 C6 C7 C8 0.0 . .
C6 C7 C8 C9 0.0 . .
C7 C8 C9 C10 0.0 . .
C7 C8 C9 C11 178.5(18) . .
C8 C9 C10 N2 0.0 . .
C11 C9 C10 N2 -178.6(16) . .
C8 C9 C10 C5 179.3(13) . .
C11 C9 C10 C5 0.7(16) . .
C6 N2 C10 C9 0.0 . .
Co1 N2 C10 C9 177.3(7) . .
C6 N2 C10 C5 -179.4(12) . .
Co1 N2 C10 C5 -2.1(11) . .
C4 C5 C10 C9 -0.7(12) . .
N1 C5 C10 C9 179.8(7) . .
C4 C5 C10 N2 178.7(7) . .
N1 C5 C10 N2 -0.9(13) . .
C8 C9 C11 C12 178(2) . .
C10 C9 C11 C12 -4(3) . .
C9 C11 C12 C4 6(4) . .
C5 C4 C12 C11 -6(3) . .
C3 C4 C12 C11 177(2) . .
C17 N3 C13 C14 0.0 . .
Co1 N3 C13 C14 -178.8(7) . .
N3 C13 C14 C15 0.0 . .
C13 C14 C15 C16 0.0 . .
C14 C15 C16 C17 0.0 . .
C14 C15 C16 C23 177.5(18) . .
C15 C16 C17 C22 -179.0(10) . .
C23 C16 C17 C22 3.3(16) . .
C15 C16 C17 N3 0.0 . .
C23 C16 C17 N3 -177.7(17) . .
C13 N3 C17 C22 179.0(10) . .
Co1 N3 C17 C22 -2.0(9) . .
C13 N3 C17 C16 0.0 . .
Co1 N3 C17 C16 178.9(6) . .
C22 N4 C18 C19 0.0 . .
Co1 N4 C18 C19 176.9(7) . .
N4 C18 C19 C20 0.0 . .
C18 C19 C20 C21 0.0 . .
C19 C20 C21 C22 0.0 . .
C19 C20 C21 C24 -178.0(18) . .
C16 C17 C22 C21 -2.4(11) . .
N3 C17 C22 C21 178.6(6) . .
C16 C17 C22 N4 -179.4(6) . .
N3 C17 C22 N4 1.6(11) . .
C20 C21 C22 C17 -176.9(10) . .
C24 C21 C22 C17 1.1(17) . .
C20 C21 C22 N4 0.0 . .
C24 C21 C22 N4 178.1(17) . .
C18 N4 C22 C17 177.0(10) . .
Co1 N4 C22 C17 -0.3(9) . .
C18 N4 C22 C21 0.0 . .
Co1 N4 C22 C21 -177.3(6) . .
C15 C16 C23 C24 179(2) . .
C17 C16 C23 C24 -3(3) . .
C16 C23 C24 C21 2(4) . .
C22 C21 C24 C23 -1(3) . .
C20 C21 C24 C23 177(2) . .
C29 N5 C25 C26 0.0 . .
Co1 N5 C25 C26 -172.0(9) . .
N5 C25 C26 C27 0.0 . .
C25 C26 C27 C28 0.0 . .
C26 C27 C28 C29 0.0 . .
C26 C27 C28 C35 179(2) . .
C27 C28 C29 C34 179.0(12) . .
C35 C28 C29 C34 0.2(18) . .
C27 C28 C29 N5 0.0 . .
C35 C28 C29 N5 -178.8(18) . .
C25 N5 C29 C34 -179.1(12) . .
Co1 N5 C29 C34 -5.8(11) . .
C25 N5 C29 C28 0.0 . .
Co1 N5 C29 C28 173.2(8) . .
C34 N6 C30 C31 0.0 . .
Co1 N6 C30 C31 173.6(8) . .
N6 C30 C31 C32 0.0 . .
C30 C31 C32 C33 0.0 . .
C31 C32 C33 C36 -178.0(16) . .
C31 C32 C33 C34 0.0 . .
C28 C29 C34 C33 2.1(12) . .
N5 C29 C34 C33 -178.9(7) . .
C28 C29 C34 N6 179.3(7) . .
N5 C29 C34 N6 -1.6(14) . .
C36 C33 C34 C29 -4.8(16) . .
C32 C33 C34 C29 177.2(12) . .
C36 C33 C34 N6 178.0(16) . .
C32 C33 C34 N6 0.0 . .
C30 N6 C34 C29 -177.3(12) . .
Co1 N6 C34 C29 8.2(11) . .
C30 N6 C34 C33 0.0 . .
Co1 N6 C34 C33 -174.5(7) . .
C29 C28 C35 C36 0(4) . .
C27 C28 C35 C36 -179(2) . .
C28 C35 C36 C33 -3(4) . .
C32 C33 C36 C35 -177(2) . .
C34 C33 C36 C35 5(3) . .

loop_
_platon_squeeze_void_nr
_platon_squeeze_void_average_x
_platon_squeeze_void_average_y
_platon_squeeze_void_average_z
_platon_squeeze_void_volume
_platon_squeeze_void_count_electrons
_platon_squeeze_void_content
1 -0.003 0.000 -0.007 886 416 ' '
2 -0.032 0.500 -0.011 886 419 ' '
